data_7106348
loop_
_publ_author_name
'Venu Srinivas'
'K. V. Sajna'
'K. C. Kumara Swamy'

_publ_section_title
;
 To stay as allene or go further? Synthesis of novel
 phosphono-heterocycles and polycyclics via propargyl alcohols
;
_journal_name_full Chem.Commun.
_journal_page_first 5629
_journal_paper_doi 10.1039/c1cc10230c
_journal_volume 47
_journal_year 2011
_chemical_formula_moiety 'C20 H23 Cl N O5 P'
_chemical_formula_sum 'C20 H23 Cl N O5 P'
_chemical_formula_weight 423.81
_chemical_name_systematic
;
?
;
_space_group_IT_number 14
_symmetry_cell_setting monoclinic
_symmetry_space_group_name_Hall '-P 2ybc'
_symmetry_space_group_name_H-M 'P 1 21/c 1'
_atom_sites_solution_hydrogens geom
_atom_sites_solution_primary direct
_atom_sites_solution_secondary difmap
_audit_creation_method SHELXL-97
_cell_angle_alpha 90.00
_cell_angle_beta 109.33(4)
_cell_angle_gamma 90.00
_cell_formula_units_Z 4
_cell_length_a 10.733(4)
_cell_length_b 9.887(3)
_cell_length_c 19.893(12)
_cell_measurement_reflns_used 1072
_cell_measurement_temperature 298(2)
_cell_measurement_theta_max 29.3787
_cell_measurement_theta_min 2.8266
_cell_volume 1992.0(16)
_computing_cell_refinement 'CrysAlisPro, Oxford Diffraction Ltd.'
_computing_data_collection 'CrysAlisPro, Oxford Diffraction Ltd.'
_computing_data_reduction 'CrysAlisPro, Oxford Diffraction Ltd.'
_computing_structure_refinement 'SHELXL-97 (Sheldrick, 1997)'
_computing_structure_solution 'SHELXS-97 (Sheldrick, 1990)'
_diffrn_ambient_temperature 298(2)
_diffrn_measured_fraction_theta_full 0.999
_diffrn_measured_fraction_theta_max 0.999
_diffrn_measurement_device_type 'Xcalibur, Eos, Gemini'
_diffrn_measurement_method '\w scans'
_diffrn_radiation_monochromator graphite
_diffrn_radiation_source 'fine-focus sealed tube'
_diffrn_radiation_type MoK\a
_diffrn_radiation_wavelength 0.71073
_diffrn_reflns_av_R_equivalents 0.0961
_diffrn_reflns_av_sigmaI/netI 0.1256
_diffrn_reflns_limit_h_max 12
_diffrn_reflns_limit_h_min -12
_diffrn_reflns_limit_k_max 11
_diffrn_reflns_limit_k_min -11
_diffrn_reflns_limit_l_max 18
_diffrn_reflns_limit_l_min -23
_diffrn_reflns_number 7946
_diffrn_reflns_theta_full 25.00
_diffrn_reflns_theta_max 25.00
_diffrn_reflns_theta_min 2.83
_diffrn_standards_decay_% none
_diffrn_standards_interval_count 'not applicable'
_diffrn_standards_interval_time 'not applicable'
_diffrn_standards_number 'not applicable'
_exptl_absorpt_coefficient_mu 0.304
_exptl_absorpt_correction_T_max 0.9530
_exptl_absorpt_correction_T_min 0.9361
_exptl_absorpt_correction_type multi-scan
_exptl_absorpt_process_details 'CrysAlisPro, Oxford Diffraction Ltd.'
_exptl_crystal_colour colorless
_exptl_crystal_density_diffrn 1.413
_exptl_crystal_density_method 'not measured'
_exptl_crystal_description block
_exptl_crystal_F_000 888
_exptl_crystal_size_max 0.22
_exptl_crystal_size_mid 0.18
_exptl_crystal_size_min 0.16
_refine_diff_density_max 0.649
_refine_diff_density_min -0.602
_refine_diff_density_rms 0.093
_refine_ls_extinction_method none
_refine_ls_goodness_of_fit_ref 0.853
_refine_ls_hydrogen_treatment constr
_refine_ls_matrix_type full
_refine_ls_number_parameters 254
_refine_ls_number_reflns 3507
_refine_ls_number_restraints 0
_refine_ls_restrained_S_all 0.853
_refine_ls_R_factor_all 0.1376
_refine_ls_R_factor_gt 0.0719
_refine_ls_shift/su_max 0.000
_refine_ls_shift/su_mean 0.000
_refine_ls_structure_factor_coef Fsqd
_refine_ls_weighting_details 'calc w=1/[\s^2^(Fo^2^)+(0.0998P)^2^+0.0000P] where P=(Fo^2^+2Fc^2^)/3'
_refine_ls_weighting_scheme calc
_refine_ls_wR_factor_gt 0.1616
_refine_ls_wR_factor_ref 0.1864
_reflns_number_gt 1637
_reflns_number_total 3507
_reflns_threshold_expression >2sigma(I)
_cod_data_source_file c1cc10230c.txt
_cod_data_source_block compound-7
_cod_original_cell_volume 1992.0(15)
_cod_original_sg_symbol_H-M P2(1)/c
_cod_database_code 7106348

loop_
_symmetry_equiv_pos_as_xyz
'x, y, z'
'-x, y+1/2, -z+1/2'
'-x, -y, -z'
'x, -y-1/2, z-1/2'

loop_
_atom_site_label
_atom_site_type_symbol
_atom_site_fract_x
_atom_site_fract_y
_atom_site_fract_z
_atom_site_U_iso_or_equiv
_atom_site_adp_type
_atom_site_occupancy
_atom_site_symmetry_multiplicity
_atom_site_calc_flag
_atom_site_refinement_flags
_atom_site_disorder_assembly
_atom_site_disorder_group
Cl1 Cl 0.61130(15) 1.10499(14) 0.63327(9) 0.0781(5) Uani 1 1 d . . .
P1 P 0.00953(13) 0.79396(12) 0.57699(7) 0.0454(4) Uani 1 1 d . . .
O1 O -0.1243(3) 0.7655(4) 0.5294(2) 0.0779(12) Uani 1 1 d . . .
O2 O 0.0315(4) 0.7480(3) 0.65579(19) 0.0549(9) Uani 1 1 d . . .
O3 O 0.0387(3) 0.9490(3) 0.58329(16) 0.0467(9) Uani 1 1 d . . .
O4 O 0.2540(3) 0.6297(3) 0.43358(17) 0.0520(9) Uani 1 1 d . . .
O5 O 0.0808(4) 0.7549(3) 0.3786(2) 0.0601(10) Uani 1 1 d . . .
N1 N 0.3546(4) 0.5972(3) 0.5027(2) 0.0474(11) Uani 1 1 d . . .
C1 C 0.1481(6) 0.7979(5) 0.7116(3) 0.0597(15) Uani 1 1 d . . .
H1A H 0.2269 0.7665 0.7027 0.072 Uiso 1 1 d R . .
H1B H 0.1495 0.7622 0.7572 0.072 Uiso 1 1 d R . .
C2 C 0.1482(5) 0.9510(4) 0.7141(3) 0.0452(12) Uani 1 1 d . . .
C3 C 0.1457(5) 1.0033(4) 0.6425(3) 0.0492(13) Uani 1 1 d . . .
H3A H 0.1381 1.1011 0.6422 0.059 Uiso 1 1 calc R . .
H3B H 0.2288 0.9811 0.6358 0.059 Uiso 1 1 calc R . .
C4 C 0.2763(6) 0.9980(6) 0.7693(3) 0.092(2) Uani 1 1 d . . .
H4A H 0.3497 0.9670 0.7561 0.138 Uiso 1 1 calc R . .
H4B H 0.2826 0.9617 0.8150 0.138 Uiso 1 1 calc R . .
H4C H 0.2774 1.0950 0.7715 0.138 Uiso 1 1 calc R . .
C5 C 0.0294(5) 1.0031(5) 0.7331(3) 0.0680(16) Uani 1 1 d . . .
H5A H 0.0312 1.1002 0.7347 0.082 Uiso 1 1 d R . .
H5B H 0.0333 0.9683 0.7788 0.082 Uiso 1 1 d R . .
H5C H -0.0508 0.9735 0.6976 0.082 Uiso 1 1 d R . .
C6 C 0.1402(4) 0.7173(4) 0.5501(2) 0.0338(11) Uani 1 1 d . . .
C7 C 0.1942(4) 0.8072(4) 0.5023(2) 0.0408(12) Uani 1 1 d . . .
H7 H 0.1473 0.8938 0.4935 0.049 Uiso 1 1 calc R . .
C8 C 0.3411(4) 0.8320(4) 0.5351(2) 0.0401(12) Uani 1 1 d . . .
C9 C 0.4008(5) 0.9520(4) 0.5631(3) 0.0461(13) Uani 1 1 d . . .
H9 H 0.3504 1.0296 0.5606 0.055 Uiso 1 1 calc R . .
C10 C 0.5376(5) 0.9562(5) 0.5953(3) 0.0529(14) Uani 1 1 d . . .
C11 C 0.6138(5) 0.8433(5) 0.5954(3) 0.0582(14) Uani 1 1 d . . .
H11 H 0.7051 0.8481 0.6162 0.070 Uiso 1 1 calc R . .
C12 C 0.5559(5) 0.7242(5) 0.5649(3) 0.0542(14) Uani 1 1 d . . .
H12 H 0.6071 0.6487 0.5641 0.065 Uiso 1 1 calc R . .
C13 C 0.4188(5) 0.7193(4) 0.5351(3) 0.0434(12) Uani 1 1 d . . .
C14 C 0.1679(5) 0.7317(5) 0.4322(3) 0.0475(13) Uani 1 1 d . . .
C15 C 0.2847(4) 0.5193(4) 0.5427(3) 0.0434(12) Uani 1 1 d . . .
H15 H 0.2432 0.4420 0.5128 0.052 Uiso 1 1 calc R . .
C16 C 0.3924(5) 0.4617(5) 0.6087(3) 0.0566(14) Uani 1 1 d . . .
H16A H 0.4589 0.4157 0.5940 0.068 Uiso 1 1 calc R . .
H16B H 0.4350 0.5352 0.6403 0.068 Uiso 1 1 calc R . .
C17 C 0.3329(5) 0.3628(5) 0.6485(3) 0.0642(15) Uani 1 1 d . . .
H17A H 0.3009 0.2835 0.6191 0.077 Uiso 1 1 calc R . .
H17B H 0.4007 0.3338 0.6918 0.077 Uiso 1 1 calc R . .
C18 C 0.2197(5) 0.4268(5) 0.6671(3) 0.0564(14) Uani 1 1 d . . .
H18A H 0.1776 0.3584 0.6872 0.068 Uiso 1 1 calc R . .
H18B H 0.2545 0.4961 0.7029 0.068 Uiso 1 1 calc R . .
C19 C 0.1175(5) 0.4895(4) 0.6025(3) 0.0483(13) Uani 1 1 d . . .
H19A H 0.0740 0.4181 0.5696 0.058 Uiso 1 1 calc R . .
H19B H 0.0511 0.5348 0.6175 0.058 Uiso 1 1 calc R . .
C20 C 0.1763(4) 0.5901(4) 0.5640(2) 0.0367(11) Uani 1 1 d . . .

loop_
_atom_site_aniso_label
_atom_site_aniso_U_11
_atom_site_aniso_U_22
_atom_site_aniso_U_33
_atom_site_aniso_U_23
_atom_site_aniso_U_13
_atom_site_aniso_U_12
Cl1 0.0925(12) 0.0794(10) 0.0698(11) -0.0146(8) 0.0366(10) -0.0390(8)
P1 0.0496(9) 0.0515(8) 0.0452(8) -0.0099(7) 0.0290(7) -0.0004(6)
O1 0.037(2) 0.108(3) 0.092(3) -0.044(3) 0.024(2) -0.004(2)
O2 0.077(3) 0.0534(19) 0.052(2) -0.0037(18) 0.044(2) -0.0062(18)
O3 0.067(2) 0.0505(18) 0.0265(18) -0.0049(16) 0.0208(18) 0.0050(16)
O4 0.071(2) 0.057(2) 0.036(2) -0.0038(17) 0.0280(19) 0.0024(19)
O5 0.073(3) 0.072(2) 0.038(2) 0.007(2) 0.022(2) 0.000(2)
N1 0.060(3) 0.049(2) 0.044(3) 0.000(2) 0.033(2) 0.001(2)
C1 0.087(4) 0.063(3) 0.041(3) 0.009(3) 0.037(3) 0.014(3)
C2 0.060(3) 0.052(3) 0.031(3) -0.007(2) 0.025(3) -0.003(3)
C3 0.066(3) 0.048(3) 0.043(3) -0.004(3) 0.031(3) -0.002(3)
C4 0.098(5) 0.121(5) 0.052(4) -0.018(4) 0.017(4) -0.019(4)
C5 0.100(4) 0.071(3) 0.050(4) 0.002(3) 0.049(3) 0.018(3)
C6 0.046(3) 0.035(2) 0.028(3) -0.004(2) 0.023(2) -0.005(2)
C7 0.055(3) 0.039(2) 0.038(3) 0.000(2) 0.027(3) 0.001(2)
C8 0.047(3) 0.046(3) 0.037(3) 0.004(2) 0.027(3) -0.003(2)
C9 0.068(4) 0.043(3) 0.043(3) 0.003(2) 0.040(3) -0.004(3)
C10 0.060(4) 0.067(3) 0.045(3) -0.001(3) 0.035(3) -0.011(3)
C11 0.048(3) 0.076(3) 0.056(4) 0.002(3) 0.025(3) -0.012(3)
C12 0.055(4) 0.060(3) 0.062(4) 0.005(3) 0.038(3) -0.002(3)
C13 0.054(3) 0.045(3) 0.042(3) 0.000(2) 0.031(3) -0.006(2)
C14 0.060(4) 0.051(3) 0.040(3) 0.008(3) 0.028(3) -0.002(3)
C15 0.052(3) 0.040(2) 0.044(3) 0.000(2) 0.023(3) 0.002(2)
C16 0.060(3) 0.052(3) 0.065(4) 0.008(3) 0.031(3) 0.009(3)
C17 0.073(4) 0.058(3) 0.062(4) 0.012(3) 0.022(3) 0.002(3)
C18 0.077(4) 0.047(3) 0.052(4) 0.012(3) 0.031(3) 0.000(3)
C19 0.063(3) 0.040(2) 0.054(3) -0.001(3) 0.036(3) -0.007(2)
C20 0.041(3) 0.042(3) 0.030(3) -0.007(2) 0.016(2) -0.005(2)

loop_
_atom_type_symbol
_atom_type_description
_atom_type_scat_dispersion_real
_atom_type_scat_dispersion_imag
_atom_type_scat_source
C C 0.0033 0.0016 'International Tables Vol C Tables 4.2.6.8 and 6.1.1.4'
H H 0.0000 0.0000 'International Tables Vol C Tables 4.2.6.8 and 6.1.1.4'
Cl Cl 0.1484 0.1585 'International Tables Vol C Tables 4.2.6.8 and 6.1.1.4'
N N 0.0061 0.0033 'International Tables Vol C Tables 4.2.6.8 and 6.1.1.4'
O O 0.0106 0.0060 'International Tables Vol C Tables 4.2.6.8 and 6.1.1.4'
P P 0.1023 0.0942 'International Tables Vol C Tables 4.2.6.8 and 6.1.1.4'

loop_
_geom_angle_atom_site_label_1
_geom_angle_atom_site_label_2
_geom_angle_atom_site_label_3
_geom_angle
_geom_angle_site_symmetry_1
_geom_angle_site_symmetry_3
_geom_angle_publ_flag
O1 P1 O3 111.6(2) . . ?
O1 P1 O2 112.3(2) . . ?
O3 P1 O2 104.11(18) . . ?
O1 P1 C6 114.6(2) . . ?
O3 P1 C6 106.18(17) . . ?
O2 P1 C6 107.21(19) . . ?
C1 O2 P1 118.0(3) . . ?
C3 O3 P1 120.9(3) . . ?
C14 O4 N1 117.5(4) . . ?
C13 N1 O4 109.3(3) . . ?
C13 N1 C15 116.8(3) . . ?
O4 N1 C15 105.6(3) . . ?
O2 C1 C2 110.8(4) . . ?
O2 C1 H1A 109.5 . . ?
C2 C1 H1A 109.5 . . ?
O2 C1 H1B 109.5 . . ?
C2 C1 H1B 109.4 . . ?
H1A C1 H1B 108.1 . . ?
C3 C2 C1 108.2(4) . . ?
C3 C2 C4 107.8(4) . . ?
C1 C2 C4 108.7(5) . . ?
C3 C2 C5 111.2(4) . . ?
C1 C2 C5 110.7(4) . . ?
C4 C2 C5 110.3(4) . . ?
O3 C3 C2 113.7(4) . . ?
O3 C3 H3A 108.8 . . ?
C2 C3 H3A 108.8 . . ?
O3 C3 H3B 108.8 . . ?
C2 C3 H3B 108.8 . . ?
H3A C3 H3B 107.7 . . ?
C2 C4 H4A 109.5 . . ?
C2 C4 H4B 109.5 . . ?
H4A C4 H4B 109.5 . . ?
C2 C4 H4C 109.5 . . ?
H4A C4 H4C 109.5 . . ?
H4B C4 H4C 109.5 . . ?
C2 C5 H5A 109.5 . . ?
C2 C5 H5B 109.4 . . ?
H5A C5 H5B 109.5 . . ?
C2 C5 H5C 109.4 . . ?
H5A C5 H5C 109.5 . . ?
H5B C5 H5C 109.5 . . ?
C20 C6 C7 122.1(3) . . ?
C20 C6 P1 122.5(3) . . ?
C7 C6 P1 115.0(3) . . ?
C8 C7 C14 109.0(4) . . ?
C8 C7 C6 112.1(4) . . ?
C14 C7 C6 106.7(3) . . ?
C8 C7 H7 109.7 . . ?
C14 C7 H7 109.7 . . ?
C6 C7 H7 109.7 . . ?
C9 C8 C13 119.4(4) . . ?
C9 C8 C7 126.4(4) . . ?
C13 C8 C7 114.2(4) . . ?
C8 C9 C10 119.3(4) . . ?
C8 C9 H9 120.3 . . ?
C10 C9 H9 120.3 . . ?
C11 C10 C9 120.6(5) . . ?
C11 C10 Cl1 120.2(4) . . ?
C9 C10 Cl1 119.2(4) . . ?
C12 C11 C10 120.6(5) . . ?
C12 C11 H11 119.7 . . ?
C10 C11 H11 119.7 . . ?
C11 C12 C13 118.5(4) . . ?
C11 C12 H12 120.8 . . ?
C13 C12 H12 120.8 . . ?
C8 C13 C12 121.4(4) . . ?
C8 C13 N1 118.3(4) . . ?
C12 C13 N1 120.2(4) . . ?
O5 C14 O4 119.3(5) . . ?
O5 C14 C7 125.5(5) . . ?
O4 C14 C7 115.2(5) . . ?
N1 C15 C20 118.6(3) . . ?
N1 C15 C16 106.2(4) . . ?
C20 C15 C16 110.9(4) . . ?
N1 C15 H15 106.9 . . ?
C20 C15 H15 106.9 . . ?
C16 C15 H15 106.9 . . ?
C17 C16 C15 110.7(4) . . ?
C17 C16 H16A 109.5 . . ?
C15 C16 H16A 109.5 . . ?
C17 C16 H16B 109.5 . . ?
C15 C16 H16B 109.5 . . ?
H16A C16 H16B 108.1 . . ?
C18 C17 C16 111.4(4) . . ?
C18 C17 H17A 109.3 . . ?
C16 C17 H17A 109.3 . . ?
C18 C17 H17B 109.3 . . ?
C16 C17 H17B 109.3 . . ?
H17A C17 H17B 108.0 . . ?
C19 C18 C17 112.0(4) . . ?
C19 C18 H18A 109.2 . . ?
C17 C18 H18A 109.2 . . ?
C19 C18 H18B 109.2 . . ?
C17 C18 H18B 109.2 . . ?
H18A C18 H18B 107.9 . . ?
C20 C19 C18 113.0(4) . . ?
C20 C19 H19A 109.0 . . ?
C18 C19 H19A 109.0 . . ?
C20 C19 H19B 109.0 . . ?
C18 C19 H19B 109.0 . . ?
H19A C19 H19B 107.8 . . ?
C6 C20 C19 126.1(4) . . ?
C6 C20 C15 125.1(3) . . ?
C19 C20 C15 108.7(3) . . ?

loop_
_geom_bond_atom_site_label_1
_geom_bond_atom_site_label_2
_geom_bond_distance
_geom_bond_site_symmetry_2
_geom_bond_publ_flag
Cl1 C10 1.722(5) . ?
P1 O1 1.462(4) . ?
P1 O3 1.561(3) . ?
P1 O2 1.573(4) . ?
P1 C6 1.822(4) . ?
O2 C1 1.456(6) . ?
O3 C3 1.449(6) . ?
O4 C14 1.362(5) . ?
O4 N1 1.475(5) . ?
O5 C14 1.185(6) . ?
N1 C13 1.433(5) . ?
N1 C15 1.478(5) . ?
C1 C2 1.515(6) . ?
C1 H1A 0.9700 . ?
C1 H1B 0.9699 . ?
C2 C3 1.508(6) . ?
C2 C4 1.520(7) . ?
C2 C5 1.534(6) . ?
C3 H3A 0.9700 . ?
C3 H3B 0.9700 . ?
C4 H4A 0.9600 . ?
C4 H4B 0.9600 . ?
C4 H4C 0.9600 . ?
C5 H5A 0.9601 . ?
C5 H5B 0.9599 . ?
C5 H5C 0.9601 . ?
C6 C20 1.318(5) . ?
C6 C7 1.549(5) . ?
C7 C8 1.513(6) . ?
C7 C14 1.522(7) . ?
C7 H7 0.9800 . ?
C8 C9 1.377(6) . ?
C8 C13 1.392(6) . ?
C9 C10 1.394(7) . ?
C9 H9 0.9300 . ?
C10 C11 1.384(7) . ?
C11 C12 1.376(6) . ?
C11 H11 0.9300 . ?
C12 C13 1.393(6) . ?
C12 H12 0.9300 . ?
C15 C20 1.533(5) . ?
C15 C16 1.544(7) . ?
C15 H15 0.9800 . ?
C16 C17 1.524(6) . ?
C16 H16A 0.9700 . ?
C16 H16B 0.9700 . ?
C17 C18 1.520(6) . ?
C17 H17A 0.9700 . ?
C17 H17B 0.9700 . ?
C18 C19 1.519(7) . ?
C18 H18A 0.9700 . ?
C18 H18B 0.9700 . ?
C19 C20 1.514(6) . ?
C19 H19A 0.9700 . ?
C19 H19B 0.9700 . ?
